data_1520021
loop_
_publ_author_name
'Chiang, Linus'
'Herasymchuk, Khrystyna'
'Thomas, Fabrice'
'Storr, Tim'

_publ_section_title
;
 Influence of Electron-Withdrawing Substituents on the Electronic
 Structure of Oxidized Ni and Cu Salen Complexes.
;
_journal_issue 12
_journal_name_full 'Inorganic chemistry'
_journal_page_first 5970
_journal_page_last 5980
_journal_paper_doi 10.1021/acs.inorgchem.5b00783
_journal_volume 54
_journal_year 2015
_chemical_formula_moiety 'C30 H34 Cu F6 N2 O2'
_chemical_formula_sum 'C30 H34 Cu F6 N2 O2'
_chemical_formula_weight 632.13
_space_group_IT_number 14
_symmetry_cell_setting monoclinic
_symmetry_space_group_name_Hall '-P 2yn'
_symmetry_space_group_name_H-M 'P 1 21/n 1'
_atom_sites_solution_hydrogens geom
_atom_sites_solution_primary direct
_cell_angle_alpha 90
_cell_angle_beta 98.9040(15)
_cell_angle_gamma 90
_cell_formula_units_Z 4
_cell_length_a 8.3007(7)
_cell_length_b 17.9066(14)
_cell_length_c 19.9819(16)
_cell_measurement_reflns_used 0
_cell_measurement_temperature 150
_cell_measurement_theta_max 0
_cell_measurement_theta_min 0
_cell_volume 2934.3(4)
_computing_cell_refinement 'Bruker SAINT'
_computing_data_collection 'Bruker APEX2'
_computing_data_reduction 'Bruker SAINT'
_computing_structure_solution
; 
 SIR92 (Altomare et al, 1994)
 CRYSTALS (Watkin, 1988) 
;
_diffrn_ambient_temperature 150
_diffrn_measured_fraction_theta_full 1.000
_diffrn_measured_fraction_theta_max 1.000
_diffrn_measurement_device_type 'Bruker APEX-II CCD'
_diffrn_measurement_method '\w scans'
_diffrn_radiation_monochromator graphite
_diffrn_radiation_type 'Mo K\a'
_diffrn_radiation_wavelength 0.71073
_diffrn_reflns_av_R_equivalents 0.0174
_diffrn_reflns_limit_h_max 10
_diffrn_reflns_limit_h_min -10
_diffrn_reflns_limit_k_max 22
_diffrn_reflns_limit_k_min -22
_diffrn_reflns_limit_l_max 24
_diffrn_reflns_limit_l_min -24
_diffrn_reflns_number 50111
_diffrn_reflns_theta_full 25.242
_diffrn_reflns_theta_max 26.372
_diffrn_reflns_theta_min 1.535
_exptl_absorpt_coefficient_mu 0.812
_exptl_absorpt_correction_type none
_exptl_crystal_colour Purple
_exptl_crystal_density_diffrn 1.431
_exptl_crystal_description block
_exptl_crystal_F_000 1308
_exptl_crystal_size_max 0.45
_exptl_crystal_size_mid 0.31
_exptl_crystal_size_min 0.23
_refine_diff_density_max 0.476
_refine_diff_density_min -0.173
_refine_ls_extinction_method None
_refine_ls_goodness_of_fit_ref 1.071
_refine_ls_hydrogen_treatment constr
_refine_ls_matrix_type full
_refine_ls_number_parameters 432
_refine_ls_number_reflns 6014
_refine_ls_number_restraints 0
_refine_ls_R_factor_all 0.0376
_refine_ls_R_factor_gt 0.0317
_refine_ls_shift/su_mean 0.000
_refine_ls_structure_factor_coef F
_refine_ls_weighting_details 'w=1/[\s^2^(Fo^2^)+(0.0429P)^2^+1.4548P] where P=(Fo^2^+2Fc^2^)/3'
_refine_ls_weighting_scheme calc
_refine_ls_wR_factor_gt 0.0843
_refine_ls_wR_factor_ref 0.0894
_reflns_limit_h_max 10
_reflns_limit_h_min -22
_reflns_limit_k_max 22
_reflns_limit_k_min -22
_reflns_limit_l_max 24
_reflns_limit_l_min -24
_reflns_number_gt 5351
_reflns_number_total 6014
_reflns_threshold_expression I>2.0\s(I)
_oxford_diffrn_Wilson_B_factor 3.51
_oxford_diffrn_Wilson_scale 120.38
_oxford_refine_ls_r_factor_ref 0.0397
_oxford_refine_ls_scale 0.09356(10)
_oxford_reflns_number_all 8318
_oxford_reflns_threshold_expression_ref I>2.5\s(I)
_cod_data_source_file ic5b00783_si_002.cif
_cod_data_source_block CuSalCF3
_cod_depositor_comments
;
The following automatic conversions were performed:

'_exptl_absorpt_correction_type' value 'None' changed to 'none'
according to
/usr/data/users/saulius/crontab/automatic-downloads/rss-feeds/ACS/lib/dictionaries/cif_core.dic
dictionary named 'cif_core.dic' version 2.4.2 from 2011-04-26.

Automatic conversion script
Id: cif_fix_values 3271 2015-04-21 07:52:19Z andrius 

 Adding full bibliography for 1520021.cif.
;
_cod_original_sg_symbol_H-M 'P 21/n'
_cod_database_code 1520021

loop_
_space_group_symop_operation_xyz
'x, y, z'
'-x+1/2, y+1/2, -z+1/2'
'-x, -y, -z'
'x-1/2, -y-1/2, z-1/2'

loop_
_atom_site_label
_atom_site_type_symbol
_atom_site_fract_x
_atom_site_fract_y
_atom_site_fract_z
_atom_site_U_iso_or_equiv
_atom_site_adp_type
_atom_site_occupancy
_atom_site_site_symmetry_order
_atom_site_calc_flag
_atom_site_refinement_flags_posn
_atom_site_refinement_flags_adp
_atom_site_refinement_flags_occupancy
_atom_site_disorder_assembly
_atom_site_disorder_group
Cu1 Cu 0.86654(3) 0.29621(2) 0.92000(2) 0.03553(8) Uani 1 1 d . . . . .
F1 F 0.326(2) -0.0367(8) 0.9006(16) 0.128(6) Uani 0.44(3) 1 d . . P A 1
F2 F 0.229(2) -0.0054(10) 0.8037(7) 0.113(4) Uani 0.44(3) 1 d . . P A 1
F3 F 0.1171(17) 0.0368(8) 0.8832(11) 0.116(5) Uani 0.44(3) 1 d . . P A 1
F4 F 1.3720(10) 0.6436(4) 0.8732(3) 0.0774(16) Uani 0.70(3) 1 d . . P B 1
F5 F 1.4463(6) 0.6121(4) 0.9754(6) 0.0821(19) Uani 0.70(3) 1 d . . P B 1
F6 F 1.2549(14) 0.6922(7) 0.9495(7) 0.078(3) Uani 0.70(3) 1 d . . P B 1
F7 F 0.268(2) -0.0203(10) 0.8174(9) 0.131(5) Uani 0.56(3) 1 d . . P A 2
F8 F 0.1040(9) 0.0366(6) 0.8647(7) 0.109(4) Uani 0.56(3) 1 d . . P A 2
F9 F 0.2931(16) -0.0193(8) 0.9238(6) 0.103(3) Uani 0.56(3) 1 d . . P A 2
F10 F 1.245(4) 0.6928(15) 0.928(2) 0.092(7) Uani 0.30(3) 1 d . . P B 2
F11 F 1.409(3) 0.6318(13) 0.8900(16) 0.093(6) Uani 0.30(3) 1 d . . P B 2
F12 F 1.397(4) 0.6270(14) 0.9938(10) 0.105(7) Uani 0.30(3) 1 d . . P B 2
O1 O 0.86184(16) 0.39365(7) 0.88279(7) 0.0437(3) Uani 1 1 d . . . . .
O2 O 0.65960(16) 0.27475(7) 0.86833(7) 0.0455(3) Uani 1 1 d . . . . .
N1 N 1.06433(18) 0.31543(9) 0.98304(8) 0.0388(3) Uani 1 1 d . . . . .
N2 N 0.89391(19) 0.19475(8) 0.95361(8) 0.0403(3) Uani 1 1 d . . . . .
C1 C 0.9664(2) 0.44755(10) 0.89594(9) 0.0345(4) Uani 1 1 d . . . . .
C2 C 0.9434(2) 0.51526(10) 0.85648(9) 0.0376(4) Uani 1 1 d . . . . .
C3 C 1.0580(2) 0.57113(10) 0.87036(10) 0.0418(4) Uani 1 1 d . . . . .
H3 H 1.0450 0.6145 0.8445 0.050 Uiso 1 1 calc R U . . .
C4 C 1.1933(2) 0.56551(10) 0.92173(10) 0.0406(4) Uani 1 1 d . . . . .
C5 C 1.2147(2) 0.50260(10) 0.96039(10) 0.0389(4) Uani 1 1 d . . . . .
H5 H 1.3032 0.4991 0.9950 0.047 Uiso 1 1 calc R U . . .
C6 C 1.1036(2) 0.44277(10) 0.94826(9) 0.0353(4) Uani 1 1 d . . . . .
C7 C 0.5677(2) 0.21667(10) 0.87071(9) 0.0381(4) Uani 1 1 d . . . . .
C8 C 0.6215(2) 0.15148(10) 0.90906(10) 0.0406(4) Uani 1 1 d . . . . .
C9 C 0.5192(2) 0.08880(11) 0.90839(10) 0.0463(4) Uani 1 1 d . . . . .
H9 H 0.5556 0.0468 0.9336 0.056 Uiso 1 1 calc R U . . .
C10 C 0.3669(2) 0.08912(11) 0.87100(11) 0.0477(5) Uani 1 1 d . . . . .
C11 C 0.3122(2) 0.15325(11) 0.83369(10) 0.0460(4) Uani 1 1 d . . . . .
H11 H 0.2081 0.1527 0.8085 0.055 Uiso 1 1 calc R U . . .
C12 C 0.4049(2) 0.21669(11) 0.83255(9) 0.0402(4) Uani 1 1 d . . . . .
C13 C 1.1415(2) 0.37790(10) 0.98960(9) 0.0390(4) Uani 1 1 d . . . . .
H13 H 1.2298 0.3813 1.0243 0.047 Uiso 1 1 calc R U . . .
C14 C 0.7825(2) 0.14426(10) 0.94691(10) 0.0430(4) Uani 1 1 d . . . . .
H14 H 0.8086 0.0989 0.9686 0.052 Uiso 1 1 calc R U . . .
C15 C 1.1107(2) 0.25226(11) 1.02999(10) 0.0431(4) Uani 1 1 d . . . . .
H15 H 1.0459 0.2556 1.0669 0.052 Uiso 1 1 calc R U . . .
C16 C 1.2902(3) 0.24818(13) 1.06120(12) 0.0568(6) Uani 1 1 d . . . . .
H16A H 1.3197 0.2923 1.0885 0.068 Uiso 1 1 calc R U . . .
H16B H 1.3573 0.2467 1.0256 0.068 Uiso 1 1 calc R U . . .
C17 C 1.3212(3) 0.17828(15) 1.10541(14) 0.0686(7) Uani 1 1 d . . . . .
H17A H 1.4369 0.1743 1.1222 0.082 Uiso 1 1 calc R U . . .
H17B H 1.2646 0.1832 1.1442 0.082 Uiso 1 1 calc R U . . .
C18 C 1.2651(3) 0.10865(13) 1.06765(13) 0.0620(6) Uani 1 1 d . . . . .
H18A H 1.2798 0.0666 1.0986 0.074 Uiso 1 1 calc R U . . .
H18B H 1.3321 0.1001 1.0327 0.074 Uiso 1 1 calc R U . . .
C19 C 1.0864(3) 0.11274(11) 1.03505(11) 0.0508(5) Uani 1 1 d . . . . .
H19A H 1.0572 0.0681 1.0084 0.061 Uiso 1 1 calc R U . . .
H19B H 1.0174 0.1156 1.0699 0.061 Uiso 1 1 calc R U . . .
C20 C 1.0603(2) 0.18153(11) 0.98979(10) 0.0446(4) Uani 1 1 d . . . . .
H20 H 1.1322 0.1766 0.9555 0.054 Uiso 1 1 calc R U . . .
C21 C 1.3145(2) 0.62747(11) 0.93166(12) 0.0493(5) Uani 1 1 d . . . . .
C22 C 0.2606(3) 0.02189(14) 0.86793(14) 0.0656(6) Uani 1 1 d . . . . .
C23 C 0.7962(3) 0.52320(11) 0.80014(10) 0.0474(5) Uani 1 1 d . . . . .
C24 C 0.3403(3) 0.28608(11) 0.79189(11) 0.0469(5) Uani 1 1 d . . . . .
C25 C 0.7940(4) 0.59978(15) 0.76502(14) 0.0762(8) Uani 1 1 d . . . . .
H25A H 0.8911 0.6054 0.7449 0.114 Uiso 1 1 calc R U . . .
H25B H 0.7895 0.6386 0.7978 0.114 Uiso 1 1 calc R U . . .
H25C H 0.7001 0.6030 0.7305 0.114 Uiso 1 1 calc R U . . .
C26 C 0.6385(3) 0.51644(15) 0.83013(13) 0.0619(6) Uani 1 1 d . . . . .
H26A H 0.5468 0.5213 0.7947 0.093 Uiso 1 1 calc R U . . .
H26B H 0.6346 0.5552 0.8630 0.093 Uiso 1 1 calc R U . . .
H26C H 0.6349 0.4686 0.8515 0.093 Uiso 1 1 calc R U . . .
C27 C 0.8026(4) 0.46316(15) 0.74599(12) 0.0702(7) Uani 1 1 d . . . . .
H27A H 0.7105 0.4687 0.7108 0.105 Uiso 1 1 calc R U . . .
H27B H 0.7999 0.4146 0.7662 0.105 Uiso 1 1 calc R U . . .
H27C H 0.9014 0.4685 0.7270 0.105 Uiso 1 1 calc R U . . .
C28 C 0.3450(3) 0.35364(13) 0.83923(13) 0.0623(6) Uani 1 1 d . . . . .
H28A H 0.4556 0.3634 0.8594 0.093 Uiso 1 1 calc R U . . .
H28B H 0.2806 0.3434 0.8741 0.093 Uiso 1 1 calc R U . . .
H28C H 0.3016 0.3965 0.8138 0.093 Uiso 1 1 calc R U . . .
C29 C 0.4422(3) 0.30105(14) 0.73612(12) 0.0656(7) Uani 1 1 d . . . . .
H29A H 0.4361 0.2588 0.7063 0.098 Uiso 1 1 calc R U . . .
H29B H 0.5536 0.3094 0.7560 0.098 Uiso 1 1 calc R U . . .
H29C H 0.4010 0.3445 0.7109 0.098 Uiso 1 1 calc R U . . .
C30 C 0.1618(3) 0.27638(16) 0.75877(17) 0.0800(8) Uani 1 1 d . . . . .
H30A H 0.1253 0.3209 0.7342 0.120 Uiso 1 1 calc R U . . .
H30B H 0.0953 0.2675 0.7932 0.120 Uiso 1 1 calc R U . . .
H30C H 0.1532 0.2347 0.7282 0.120 Uiso 1 1 calc R U . . .

loop_
_atom_site_aniso_label
_atom_site_aniso_U_11
_atom_site_aniso_U_22
_atom_site_aniso_U_33
_atom_site_aniso_U_23
_atom_site_aniso_U_13
_atom_site_aniso_U_12
Cu1 0.03394(13) 0.03021(12) 0.03938(13) 0.00335(8) -0.00396(9) -0.00197(8)
F1 0.093(6) 0.051(4) 0.213(15) 0.035(7) -0.067(8) -0.029(4)
F2 0.137(6) 0.083(6) 0.103(5) -0.020(4) -0.037(7) -0.053(4)
F3 0.094(8) 0.098(7) 0.173(8) -0.049(7) 0.077(7) -0.054(6)
F4 0.071(3) 0.081(2) 0.085(2) 0.018(3) 0.026(2) -0.0243(18)
F5 0.049(2) 0.065(2) 0.122(5) 0.031(2) -0.0198(18) -0.0209(16)
F6 0.062(4) 0.046(3) 0.134(6) -0.033(3) 0.039(4) -0.014(2)
F7 0.174(9) 0.094(6) 0.139(8) -0.068(6) 0.071(7) -0.077(6)
F8 0.049(3) 0.094(5) 0.172(7) 0.026(5) -0.026(5) -0.028(3)
F9 0.111(5) 0.084(6) 0.103(5) 0.038(4) -0.019(3) -0.059(4)
F10 0.066(6) 0.034(5) 0.17(2) -0.009(9) 0.001(10) -0.004(4)
F11 0.063(8) 0.091(8) 0.141(13) -0.062(8) 0.067(9) -0.039(6)
F12 0.115(13) 0.106(9) 0.079(7) 0.008(6) -0.034(8) -0.076(9)
O1 0.0435(7) 0.0333(6) 0.0490(7) 0.0067(5) -0.0096(6) -0.0050(5)
O2 0.0417(7) 0.0354(7) 0.0532(8) 0.0070(6) -0.0119(6) -0.0058(6)
N1 0.0351(8) 0.0364(8) 0.0419(8) 0.0061(6) -0.0028(6) -0.0020(6)
N2 0.0385(8) 0.0330(8) 0.0455(9) 0.0047(6) -0.0058(7) -0.0009(6)
C1 0.0347(9) 0.0324(8) 0.0363(9) -0.0010(7) 0.0052(7) 0.0006(7)
C2 0.0403(9) 0.0349(9) 0.0374(9) 0.0005(7) 0.0055(7) 0.0022(7)
C3 0.0452(10) 0.0331(9) 0.0474(10) 0.0047(8) 0.0079(8) -0.0003(8)
C4 0.0369(9) 0.0344(9) 0.0514(11) -0.0017(8) 0.0095(8) -0.0024(7)
C5 0.0318(9) 0.0377(9) 0.0462(10) -0.0019(8) 0.0032(7) -0.0009(7)
C6 0.0342(8) 0.0331(9) 0.0385(9) 0.0001(7) 0.0057(7) -0.0001(7)
C7 0.0388(9) 0.0357(9) 0.0376(9) -0.0029(7) -0.0014(7) -0.0019(7)
C8 0.0408(10) 0.0351(9) 0.0431(10) -0.0004(7) -0.0023(8) -0.0040(7)
C9 0.0486(11) 0.0356(10) 0.0518(11) 0.0030(8) -0.0011(9) -0.0059(8)
C10 0.0450(11) 0.0433(11) 0.0527(11) -0.0043(9) 0.0006(9) -0.0112(9)
C11 0.0374(10) 0.0483(11) 0.0487(11) -0.0073(9) -0.0046(8) -0.0038(8)
C12 0.0405(10) 0.0400(10) 0.0376(9) -0.0059(7) -0.0022(7) 0.0015(8)
C13 0.0328(9) 0.0409(10) 0.0410(9) 0.0023(8) -0.0018(7) -0.0026(7)
C14 0.0460(10) 0.0315(9) 0.0476(10) 0.0061(8) -0.0047(8) -0.0021(8)
C15 0.0408(10) 0.0421(10) 0.0437(10) 0.0082(8) -0.0022(8) -0.0018(8)
C16 0.0435(11) 0.0529(12) 0.0659(14) 0.0157(11) -0.0168(10) -0.0075(9)
C17 0.0596(14) 0.0657(15) 0.0701(15) 0.0224(13) -0.0229(12) -0.0009(12)
C18 0.0567(13) 0.0535(13) 0.0690(15) 0.0199(11) -0.0116(11) 0.0087(10)
C19 0.0502(11) 0.0393(10) 0.0583(12) 0.0121(9) -0.0060(9) 0.0010(9)
C20 0.0398(10) 0.0406(10) 0.0499(11) 0.0071(8) -0.0042(8) 0.0013(8)
C21 0.0400(10) 0.0389(10) 0.0694(14) 0.0020(9) 0.0093(10) -0.0040(8)
C22 0.0588(15) 0.0555(14) 0.0776(17) -0.0016(13) -0.0050(13) -0.0195(11)
C23 0.0530(12) 0.0417(10) 0.0435(10) 0.0065(8) -0.0051(9) -0.0004(9)
C24 0.0438(10) 0.0451(11) 0.0469(11) -0.0026(8) -0.0080(8) 0.0069(8)
C25 0.0826(18) 0.0622(15) 0.0730(17) 0.0289(13) -0.0217(14) -0.0075(13)
C26 0.0443(12) 0.0671(15) 0.0692(15) 0.0089(12) -0.0073(10) 0.0055(10)
C27 0.0868(18) 0.0742(17) 0.0437(12) -0.0090(11) -0.0082(12) 0.0004(14)
C28 0.0686(15) 0.0471(12) 0.0682(15) -0.0090(11) 0.0015(12) 0.0148(11)
C29 0.0810(17) 0.0657(15) 0.0486(12) 0.0109(11) 0.0048(12) 0.0155(13)
C30 0.0594(15) 0.0697(16) 0.098(2) 0.0063(15) -0.0300(14) 0.0063(13)

loop_
_atom_type_symbol
_atom_type_description
_atom_type_scat_dispersion_real
_atom_type_scat_dispersion_imag
_atom_type_scat_source
C C 0.0033 0.0016 'International Tables Vol C Tables 4.2.6.8 and 6.1.1.4'
H H 0.0000 0.0000 'International Tables Vol C Tables 4.2.6.8 and 6.1.1.4'
N N 0.0061 0.0033 'International Tables Vol C Tables 4.2.6.8 and 6.1.1.4'
O O 0.0106 0.0060 'International Tables Vol C Tables 4.2.6.8 and 6.1.1.4'
F F 0.0171 0.0103 'International Tables Vol C Tables 4.2.6.8 and 6.1.1.4'
Cu Cu 0.3201 1.2651 'International Tables Vol C Tables 4.2.6.8 and 6.1.1.4'

loop_
_geom_angle_atom_site_label_1
_geom_angle_atom_site_label_2
_geom_angle_atom_site_label_3
_geom_angle
O1 Cu1 O2 90.63(6)
O1 Cu1 N2 173.44(7)
O2 Cu1 N2 92.65(6)
O1 Cu1 N1 93.18(6)
O2 Cu1 N1 172.51(6)
N2 Cu1 N1 84.21(6)
C1 O1 Cu1 129.28(11)
C7 O2 Cu1 129.06(12)
C13 N1 C15 121.55(15)
C13 N1 Cu1 125.37(13)
C15 N1 Cu1 112.75(11)
C14 N2 C20 122.82(16)
C14 N2 Cu1 125.41(13)
C20 N2 Cu1 111.76(12)
O1 C1 C6 122.54(16)
O1 C1 C2 119.10(15)
C6 C1 C2 118.36(16)
C3 C2 C1 118.08(16)
C3 C2 C23 121.77(16)
C1 C2 C23 120.14(16)
C2 C3 C4 122.98(17)
C5 C4 C3 119.61(17)
C5 C4 C21 120.93(18)
C3 C4 C21 119.43(18)
C4 C5 C6 120.42(17)
C5 C6 C1 120.53(16)
C5 C6 C13 115.99(16)
C1 C6 C13 123.45(16)
O2 C7 C8 122.60(16)
O2 C7 C12 119.23(16)
C8 C7 C12 118.16(17)
C9 C8 C7 120.58(17)
C9 C8 C14 116.40(17)
C7 C8 C14 122.95(17)
C10 C9 C8 120.56(18)
C9 C10 C11 119.31(18)
C9 C10 C22 120.8(2)
C11 C10 C22 119.89(19)
C12 C11 C10 123.23(18)
C11 C12 C7 118.14(18)
C11 C12 C24 121.80(17)
C7 C12 C24 120.06(17)
N1 C13 C6 125.87(16)
N2 C14 C8 125.98(17)
N1 C15 C20 106.12(15)
N1 C15 C16 115.91(16)
C20 C15 C16 110.30(17)
C15 C16 C17 109.96(18)
C18 C17 C16 112.3(2)
C17 C18 C19 112.4(2)
C20 C19 C18 109.36(17)
N2 C20 C15 106.55(15)
N2 C20 C19 117.18(16)
C15 C20 C19 110.92(16)
F11 C21 F10 103.4(14)
F11 C21 F12 110.0(10)
F10 C21 F12 102.6(15)
F5 C21 F6 108.0(7)
F5 C21 F4 104.4(4)
F6 C21 F4 103.8(6)
F11 C21 C4 116.3(7)
F10 C21 C4 112.1(13)
F5 C21 C4 114.0(3)
F12 C21 C4 111.3(7)
F6 C21 C4 114.4(5)
F4 C21 C4 111.3(4)
F3 C22 F1 111.6(11)
F7 C22 F8 104.4(8)
F7 C22 F9 108.0(8)
F8 C22 F9 102.8(7)
F3 C22 F2 104.1(10)
F1 C22 F2 100.8(13)
F7 C22 C10 114.4(5)
F3 C22 C10 112.5(7)
F1 C22 C10 115.7(6)
F8 C22 C10 114.4(5)
F9 C22 C10 111.8(5)
F2 C22 C10 110.9(7)
C26 C23 C27 110.3(2)
C26 C23 C2 109.78(17)
C27 C23 C2 110.03(18)
C26 C23 C25 107.4(2)
C27 C23 C25 107.6(2)
C2 C23 C25 111.66(17)
C29 C24 C28 110.4(2)
C29 C24 C12 109.99(17)
C28 C24 C12 109.82(17)
C29 C24 C30 108.2(2)
C28 C24 C30 106.6(2)
C12 C24 C30 111.78(19)

loop_
_geom_bond_atom_site_label_1
_geom_bond_atom_site_label_2
_geom_bond_distance
Cu1 O1 1.8945(13)
Cu1 O2 1.9014(13)
Cu1 N2 1.9381(15)
Cu1 N1 1.9393(15)
F1 C22 1.306(12)
F2 C22 1.361(14)
F3 C22 1.303(11)
F4 C21 1.360(6)
F5 C21 1.319(6)
F6 C21 1.330(11)
F7 C22 1.269(10)
F8 C22 1.319(8)
F9 C22 1.331(9)
F10 C21 1.30(3)
F11 C21 1.230(15)
F12 C21 1.322(14)
O1 C1 1.298(2)
O2 C7 1.295(2)
N1 C13 1.286(2)
N1 C15 1.482(2)
N2 C14 1.285(2)
N2 C20 1.476(2)
C1 C6 1.424(2)
C1 C2 1.443(2)
C2 C3 1.379(3)
C2 C23 1.534(3)
C3 C4 1.403(3)
C4 C5 1.362(3)
C4 C21 1.490(3)
C5 C6 1.410(2)
C6 C13 1.432(2)
C7 C8 1.429(3)
C7 C12 1.445(3)
C8 C9 1.406(3)
C8 C14 1.436(3)
C9 C10 1.366(3)
C10 C11 1.406(3)
C10 C22 1.488(3)
C11 C12 1.375(3)
C12 C24 1.535(3)
C15 C20 1.523(3)
C15 C16 1.525(3)
C16 C17 1.531(3)
C17 C18 1.494(4)
C18 C19 1.527(3)
C19 C20 1.524(3)
C23 C26 1.527(3)
C23 C27 1.532(3)
C23 C25 1.539(3)
C24 C29 1.523(3)
C24 C28 1.533(3)
C24 C30 1.537(3)
